data_2237032
loop_
_publ_author_name
'Bhagyaraju, Bussa'
'Sambasiva Rao, P.'
'Swu, Toka'

_publ_section_title
;
 Chlorido(4-methylpyridin-2-amine-\k<i>N</i>^1^)(2-{[(4-methylpyridin-2-yl)imino-\k<i>N</i>]methyl}phenolato-\k<i>O</i>)copper(II)
;
_journal_coeditor_code SU2518
_journal_issue 12
_journal_name_full 'Acta Crystallographica Section E'
_journal_page_first m1523
_journal_paper_doi 10.1107/S1600536812047198
_journal_volume 68
_journal_year 2012
_chemical_formula_iupac '[Cu (C13 H11 N2 O) Cl (C6 H8 N2)]'
_chemical_formula_moiety 'C19 H19 Cl Cu N4 O'
_chemical_formula_sum 'C19 H19 Cl Cu N4 O'
_chemical_formula_weight 418.37
_chemical_name_systematic
;
Chlorido(4-methylpyridin-2-amine-\k<i>N</i>^1^)(2-{[(4-methylpyridin-2-
yl)imino-\k<i>N</i>]methyl}phenolato-\k<i>O</i>)copper(II)
;
_space_group_IT_number 14
_symmetry_cell_setting monoclinic
_symmetry_space_group_name_Hall '-P 2ybc'
_symmetry_space_group_name_H-M 'P 1 21/c 1'
_atom_sites_solution_hydrogens geom
_atom_sites_solution_primary direct
_atom_sites_solution_secondary difmap
_audit_creation_method SHELXL-97
_cell_angle_alpha 90.00
_cell_angle_beta 92.67(2)
_cell_angle_gamma 90.00
_cell_formula_units_Z 4
_cell_length_a 17.443(4)
_cell_length_b 11.2197(19)
_cell_length_c 9.4435(19)
_cell_measurement_reflns_used 2251
_cell_measurement_temperature 300(2)
_cell_measurement_theta_max 29.35
_cell_measurement_theta_min 2.82
_cell_volume 1846.1(6)
_computing_cell_refinement 'CrysAlisPRO (Oxford Diffraction, 2010)'
_computing_data_collection 'CrysAlisPRO (Oxford Diffraction, 2010)'
_computing_data_reduction 'CrysAlisPRO (Oxford Diffraction, 2010)'
_computing_molecular_graphics 'OLEX2 (Dolomanov <i>et al.</i>, 2009) and PLATON (Spek, 2009)'
_computing_publication_material 'OLEX2 (Dolomanov <i>et al.</i>, 2009)'
_computing_structure_refinement 'SHELXL-97 (Sheldrick, 2008)'
_computing_structure_solution 'SHELXS-97 (Sheldrick, 2008)'
_diffrn_ambient_temperature 300(2)
_diffrn_measured_fraction_theta_full 0.999
_diffrn_measured_fraction_theta_max 0.999
_diffrn_measurement_device_type 'Oxford Diffraction Xcalibur, Eos'
_diffrn_measurement_method '\w scans'
_diffrn_radiation_monochromator graphite
_diffrn_radiation_source 'Enhance (Mo) X-ray Source'
_diffrn_radiation_type MoK\a
_diffrn_radiation_wavelength 0.71070
_diffrn_reflns_av_R_equivalents 0.0630
_diffrn_reflns_av_sigmaI/netI 0.1088
_diffrn_reflns_limit_h_max 20
_diffrn_reflns_limit_h_min -14
_diffrn_reflns_limit_k_max 10
_diffrn_reflns_limit_k_min -13
_diffrn_reflns_limit_l_max 11
_diffrn_reflns_limit_l_min -11
_diffrn_reflns_number 7213
_diffrn_reflns_theta_full 25.25
_diffrn_reflns_theta_max 25.25
_diffrn_reflns_theta_min 2.82
_diffrn_standards_decay_% 0
_diffrn_standards_interval_count 0
_diffrn_standards_interval_time 0
_diffrn_standards_number 0
_exptl_absorpt_coefficient_mu 1.343
_exptl_absorpt_correction_T_max 1.000
_exptl_absorpt_correction_T_min 0.565
_exptl_absorpt_correction_type multi-scan
_exptl_absorpt_process_details '(CrysAlisPro; Oxford Diffraction, 2010)'
_exptl_crystal_colour yellow
_exptl_crystal_density_diffrn 1.505
_exptl_crystal_density_method 'not measured'
_exptl_crystal_description plate
_exptl_crystal_F_000 860
_exptl_crystal_size_max 0.4
_exptl_crystal_size_mid 0.4
_exptl_crystal_size_min 0.06
_refine_diff_density_max 0.403
_refine_diff_density_min -0.449
_refine_ls_extinction_method none
_refine_ls_goodness_of_fit_ref 0.935
_refine_ls_hydrogen_treatment mixed
_refine_ls_matrix_type full
_refine_ls_number_parameters 243
_refine_ls_number_reflns 3339
_refine_ls_number_restraints 2
_refine_ls_restrained_S_all 0.935
_refine_ls_R_factor_all 0.1102
_refine_ls_R_factor_gt 0.0553
_refine_ls_shift/su_max 0.001
_refine_ls_shift/su_mean 0.000
_refine_ls_structure_factor_coef Fsqd
_refine_ls_weighting_details 'calc w=1/[\s^2^(Fo^2^)+(0.0352P)^2^] where P=(Fo^2^+2Fc^2^)/3'
_refine_ls_weighting_scheme calc
_refine_ls_wR_factor_gt 0.0962
_refine_ls_wR_factor_ref 0.1135
_reflns_number_gt 2017
_reflns_number_total 3339
_reflns_threshold_expression >2sigma(I)
_cod_data_source_file su2518.cif
_cod_data_source_block I
_cod_original_sg_symbol_H-M 'P 21/c'
_cod_database_code 2237032
_cod_database_fobs_code 2237032

loop_
_symmetry_equiv_pos_site_id
_symmetry_equiv_pos_as_xyz
1 x,y,z
2 -x,1/2+y,1/2-z
3 -x,-y,-z
4 x,1/2-y,1/2+z

loop_
_atom_site_aniso_label
_atom_site_aniso_U_11
_atom_site_aniso_U_22
_atom_site_aniso_U_33
_atom_site_aniso_U_12
_atom_site_aniso_U_13
_atom_site_aniso_U_23
Cu1 0.0416(4) 0.0315(3) 0.0429(4) 0.0040(3) -0.0052(3) -0.0010(3)
Cl1 0.0576(10) 0.0592(8) 0.0768(10) 0.0139(7) 0.0154(8) 0.0244(8)
O1 0.067(3) 0.0363(18) 0.053(2) 0.0006(16) -0.0208(19) -0.0021(17)
N1 0.035(2) 0.034(2) 0.046(2) -0.0017(18) -0.004(2) -0.0007(19)
N2 0.043(3) 0.052(3) 0.139(5) 0.006(2) -0.026(3) -0.049(3)
N3 0.053(3) 0.041(2) 0.062(3) -0.003(2) -0.016(2) -0.006(2)
N4 0.034(2) 0.040(2) 0.036(2) -0.0026(18) 0.0004(19) 0.0008(19)
C1 0.037(3) 0.040(3) 0.053(3) -0.001(2) -0.005(3) -0.003(3)
C2 0.045(3) 0.040(3) 0.044(3) 0.003(2) -0.003(3) -0.005(2)
C3 0.046(3) 0.039(3) 0.041(3) 0.008(2) 0.003(3) -0.001(2)
C4 0.033(3) 0.060(3) 0.049(3) 0.008(3) -0.006(3) 0.000(3)
C5 0.042(3) 0.041(3) 0.046(3) -0.008(2) -0.009(3) -0.003(2)
C6 0.060(4) 0.061(3) 0.063(4) 0.021(3) 0.008(3) 0.001(3)
C7 0.038(3) 0.042(3) 0.037(3) -0.004(2) 0.006(2) -0.004(2)
C8 0.045(3) 0.037(3) 0.045(3) 0.001(2) -0.001(3) 0.005(2)
C9 0.037(3) 0.055(3) 0.051(3) -0.003(3) 0.004(3) 0.015(3)
C10 0.062(4) 0.059(4) 0.077(4) -0.010(3) -0.026(3) -0.006(3)
C11 0.084(5) 0.053(3) 0.092(5) -0.005(3) -0.027(4) -0.015(3)
C12 0.053(4) 0.086(4) 0.058(4) 0.008(3) -0.011(3) 0.013(3)
C13 0.038(3) 0.051(3) 0.038(3) -0.005(2) 0.008(3) -0.009(3)
C14 0.048(3) 0.037(3) 0.037(3) -0.006(2) 0.004(3) -0.009(2)
C15 0.069(4) 0.051(3) 0.053(3) -0.014(3) 0.002(3) -0.003(3)
C16 0.084(5) 0.068(4) 0.062(4) -0.030(4) -0.001(4) -0.011(3)
C17 0.065(4) 0.083(4) 0.049(4) -0.019(3) 0.001(3) -0.026(3)
C18 0.049(4) 0.067(4) 0.043(3) 0.002(3) -0.008(3) -0.014(3)
C19 0.041(3) 0.046(3) 0.042(3) 0.001(2) 0.007(3) 0.005(3)

loop_
_atom_site_type_symbol
_atom_site_label
_atom_site_fract_x
_atom_site_fract_y
_atom_site_fract_z
_atom_site_U_iso_or_equiv
_atom_site_thermal_displace_type
_atom_site_calc_flag
_atom_site_refinement_flags
_atom_site_occupancy
Cu Cu1 0.23453(3) 0.51797(4) 0.79066(6) 0.0389(2) Uani d . 1.000
Cl Cl1 0.13907(8) 0.44704(11) 0.91654(15) 0.0642(5) Uani d . 1.000
O O1 0.30823(19) 0.6041(3) 0.9125(3) 0.0528(13) Uani d . 1.000
N N1 0.3004(2) 0.3846(3) 0.7218(4) 0.0385(12) Uani d . 1.000
N N2 0.2006(3) 0.2818(4) 0.6107(6) 0.079(2) Uani d D 1.000
N N3 0.1439(2) 0.5299(3) 0.5301(5) 0.0526(16) Uani d . 1.000
N N4 0.2022(2) 0.6618(3) 0.6805(4) 0.0367(12) Uani d . 1.000
C C1 0.2746(3) 0.2872(4) 0.6490(5) 0.0436(17) Uani d . 1.000
C C2 0.3246(3) 0.1932(4) 0.6186(5) 0.0432(17) Uani d . 1.000
C C3 0.3996(3) 0.1993(4) 0.6589(5) 0.0420(17) Uani d . 1.000
C C4 0.4263(3) 0.3013(4) 0.7295(5) 0.0476(17) Uani d . 1.000
C C5 0.3758(3) 0.3887(4) 0.7583(5) 0.0433(17) Uani d . 1.000
C C6 0.4539(3) 0.0991(4) 0.6281(5) 0.061(2) Uani d . 1.000
C C7 0.1478(3) 0.6438(4) 0.5666(5) 0.0389(17) Uani d . 1.000
C C8 0.1030(3) 0.7309(4) 0.5036(5) 0.0424(17) Uani d . 1.000
C C9 0.0524(3) 0.7024(4) 0.3933(5) 0.0476(17) Uani d . 1.000
C C10 0.0505(3) 0.5841(4) 0.3494(6) 0.067(2) Uani d . 1.000
C C11 0.0968(4) 0.5026(5) 0.4217(7) 0.077(3) Uani d . 1.000
C C12 0.0006(3) 0.7932(5) 0.3246(6) 0.066(2) Uani d . 1.000
C C13 0.3222(3) 0.7167(4) 0.9098(5) 0.0421(17) Uani d . 1.000
C C14 0.2837(3) 0.7994(4) 0.8159(5) 0.0406(17) Uani d . 1.000
C C15 0.3030(3) 0.9213(4) 0.8254(5) 0.0577(19) Uani d . 1.000
C C16 0.3574(4) 0.9616(5) 0.9200(6) 0.072(3) Uani d . 1.000
C C17 0.3958(3) 0.8815(5) 1.0102(6) 0.066(2) Uani d . 1.000
C C18 0.3778(3) 0.7637(4) 1.0062(5) 0.053(2) Uani d . 1.000
C C19 0.2287(3) 0.7673(4) 0.7090(5) 0.0428(17) Uani d . 1.000
H H2NA 0.184(3) 0.223(3) 0.559(5) 0.0950 Uiso d D 1.000
H H2 0.30570 0.12630 0.57040 0.0520 Uiso c R 1.000
H H2NB 0.177(3) 0.348(3) 0.618(6) 0.0950 Uiso d D 1.000
H H4 0.47800 0.30930 0.75630 0.0570 Uiso c R 1.000
H H5 0.39440 0.45580 0.80650 0.0520 Uiso c R 1.000
H H6A 0.42650 0.03750 0.57640 0.0920 Uiso c R 1.000
H H6B 0.47520 0.06720 0.71560 0.0920 Uiso c R 1.000
H H6C 0.49450 0.12870 0.57260 0.0920 Uiso c R 1.000
H H8 0.10680 0.80920 0.53560 0.0510 Uiso c R 1.000
H H10 0.01860 0.56040 0.27290 0.0800 Uiso c R 1.000
H H11 0.09480 0.42360 0.39210 0.0930 Uiso c R 1.000
H H12A -0.02900 0.83080 0.39510 0.0990 Uiso c R 1.000
H H12B -0.03320 0.75510 0.25550 0.0990 Uiso c R 1.000
H H12C 0.03080 0.85210 0.27880 0.0990 Uiso c R 1.000
H H15 0.27770 0.97530 0.76500 0.0700 Uiso c R 1.000
H H16 0.36900 1.04250 0.92470 0.0850 Uiso c R 1.000
H H17 0.43420 0.90870 1.07380 0.0780 Uiso c R 1.000
H H18 0.40330 0.71230 1.06970 0.0640 Uiso c R 1.000
H H19 0.20910 0.82900 0.65230 0.0520 Uiso c R 1.000

loop_
_atom_type_symbol
_atom_type_description
_atom_type_scat_dispersion_real
_atom_type_scat_dispersion_imag
_atom_type_scat_source
C C 0.0033 0.0016 'International Tables Vol C Tables 4.2.6.8 and 6.1.1.4'
H H 0.0000 0.0000 'International Tables Vol C Tables 4.2.6.8 and 6.1.1.4'
Cl Cl 0.1484 0.1585 'International Tables Vol C Tables 4.2.6.8 and 6.1.1.4'
Cu Cu 0.3201 1.2651 'International Tables Vol C Tables 4.2.6.8 and 6.1.1.4'
N N 0.0061 0.0033 'International Tables Vol C Tables 4.2.6.8 and 6.1.1.4'
O O 0.0106 0.0060 'International Tables Vol C Tables 4.2.6.8 and 6.1.1.4'

loop_
_geom_angle_atom_site_label_1
_geom_angle_atom_site_label_2
_geom_angle_atom_site_label_3
_geom_angle
_geom_angle_publ_flag
Cl1 Cu1 O1 110.53(10) no
Cl1 Cu1 N1 110.94(11) no
Cl1 Cu1 N3 94.50(9) no
Cl1 Cu1 N4 111.53(11) no
O1 Cu1 N1 100.91(14) no
O1 Cu1 N3 144.00(12) no
O1 Cu1 N4 94.01(14) no
N1 Cu1 N3 93.31(13) no
N1 Cu1 N4 125.93(15) no
N3 Cu1 N4 51.74(13) no
Cu1 O1 C13 126.7(3) no
Cu1 N1 C1 125.6(3) no
Cu1 N1 C5 117.3(3) no
C1 N1 C5 117.1(4) no
Cu1 N3 C7 78.6(3) no
Cu1 N3 C11 162.7(3) no
C7 N3 C11 116.7(4) no
Cu1 N4 C7 116.5(3) no
Cu1 N4 C19 122.9(3) no
C7 N4 C19 120.6(4) no
H2NA N2 H2NB 124(5) no
C1 N2 H2NB 114(3) no
C1 N2 H2NA 119(3) no
N2 C1 C2 121.0(4) no
N1 C1 N2 118.1(4) no
N1 C1 C2 120.9(5) no
C1 C2 C3 120.5(4) no
C2 C3 C4 118.4(4) no
C2 C3 C6 121.2(4) no
C4 C3 C6 120.4(5) no
C3 C4 C5 119.0(5) no
N1 C5 C4 124.2(4) no
N3 C7 C8 123.6(5) no
N3 C7 N4 111.1(4) no
N4 C7 C8 125.2(4) no
C7 C8 C9 119.8(4) no
C8 C9 C10 117.0(4) no
C10 C9 C12 121.2(5) no
C8 C9 C12 121.8(4) no
C9 C10 C11 118.7(5) no
N3 C11 C10 124.0(5) no
O1 C13 C14 124.4(4) no
O1 C13 C18 118.8(4) no
C14 C13 C18 116.7(4) no
C13 C14 C15 119.1(4) no
C13 C14 C19 124.3(4) no
C15 C14 C19 116.5(4) no
C14 C15 C16 121.7(5) no
C15 C16 C17 119.5(5) no
C16 C17 C18 120.6(5) no
C13 C18 C17 122.4(5) no
N4 C19 C14 127.5(4) no
C1 C2 H2 120.00 no
C3 C2 H2 120.00 no
C3 C4 H4 121.00 no
C5 C4 H4 120.00 no
N1 C5 H5 118.00 no
C4 C5 H5 118.00 no
C3 C6 H6A 109.00 no
C3 C6 H6B 109.00 no
C3 C6 H6C 109.00 no
H6A C6 H6B 109.00 no
H6A C6 H6C 109.00 no
H6B C6 H6C 109.00 no
C7 C8 H8 120.00 no
C9 C8 H8 120.00 no
C9 C10 H10 121.00 no
C11 C10 H10 121.00 no
N3 C11 H11 118.00 no
C10 C11 H11 118.00 no
C9 C12 H12A 109.00 no
C9 C12 H12B 109.00 no
C9 C12 H12C 109.00 no
H12A C12 H12B 110.00 no
H12A C12 H12C 110.00 no
H12B C12 H12C 109.00 no
C14 C15 H15 119.00 no
C16 C15 H15 119.00 no
C15 C16 H16 120.00 no
C17 C16 H16 120.00 no
C16 C17 H17 120.00 no
C18 C17 H17 120.00 no
C13 C18 H18 119.00 no
C17 C18 H18 119.00 no
N4 C19 H19 116.00 no
C14 C19 H19 116.00 no

loop_
_geom_bond_atom_site_label_1
_geom_bond_atom_site_label_2
_geom_bond_distance
_geom_bond_publ_flag
Cu1 Cl1 2.2368(16) no
Cu1 O1 1.942(3) no
Cu1 N1 2.013(4) no
Cu1 N3 2.865(5) no
Cu1 N4 1.987(4) no
O1 C13 1.287(6) no
N1 C1 1.357(6) no
N1 C5 1.345(6) no
N2 C1 1.326(7) no
N3 C7 1.325(6) no
N3 C11 1.319(8) no
N4 C7 1.415(6) no
N4 C19 1.295(6) no
N2 H2NB 0.85(4) no
N2 H2NA 0.86(4) no
C1 C2 1.407(7) no
C2 C3 1.347(7) no
C3 C6 1.507(7) no
C3 C4 1.394(7) no
C4 C5 1.354(7) no
C7 C8 1.370(7) no
C8 C9 1.371(7) no
C9 C10 1.391(6) no
C9 C12 1.490(7) no
C10 C11 1.380(8) no
C13 C18 1.402(7) no
C13 C14 1.429(7) no
C14 C19 1.407(7) no
C14 C15 1.410(6) no
C15 C16 1.351(8) no
C16 C17 1.389(8) no
C17 C18 1.359(7) no
C2 H2 0.9300 no
C4 H4 0.9300 no
C5 H5 0.9300 no
C6 H6A 0.9600 no
C6 H6B 0.9600 no
C6 H6C 0.9600 no
C8 H8 0.9300 no
C10 H10 0.9300 no
C11 H11 0.9300 no
C12 H12A 0.9600 no
C12 H12B 0.9600 no
C12 H12C 0.9600 no
C15 H15 0.9300 no
C16 H16 0.9300 no
C17 H17 0.9300 no
C18 H18 0.9300 no
C19 H19 0.9300 no

loop_
_geom_hbond_atom_site_label_D
_geom_hbond_atom_site_label_H
_geom_hbond_atom_site_label_A
_geom_hbond_site_symmetry_A
_geom_hbond_distance_DH
_geom_hbond_distance_HA
_geom_hbond_distance_DA
_geom_hbond_angle_DHA
_geom_hbond_publ_flag
N2 H2NB N3 . 0.85(4) 2.27(4) 3.039(6) 150(5) yes
N2 H2NA Cl1 4_554 0.86(4) 2.44(4) 3.305(5) 179(7) yes

loop_
_geom_torsion_atom_site_label_1
_geom_torsion_atom_site_label_2
_geom_torsion_atom_site_label_3
_geom_torsion_atom_site_label_4
_geom_torsion
_geom_torsion_publ_flag
Cl1 Cu1 O1 C13 -113.3(4) no
N1 Cu1 O1 C13 129.3(4) no
N3 Cu1 O1 C13 17.9(5) no
N4 Cu1 O1 C13 1.5(4) no
Cl1 Cu1 N1 C1 52.5(4) no
Cl1 Cu1 N1 C5 -123.3(3) no
O1 Cu1 N1 C1 169.6(4) no
O1 Cu1 N1 C5 -6.1(3) no
N3 Cu1 N1 C1 -43.6(4) no
N3 Cu1 N1 C5 140.6(3) no
N4 Cu1 N1 C1 -87.2(4) no
N4 Cu1 N1 C5 97.0(4) no
Cl1 Cu1 N3 C7 104.9(3) no
O1 Cu1 N3 C7 -30.1(4) no
N1 Cu1 N3 C7 -143.8(3) no
N4 Cu1 N3 C7 -9.1(3) no
Cl1 Cu1 N4 C7 -68.9(3) no
Cl1 Cu1 N4 C19 111.2(4) no
O1 Cu1 N4 C7 177.2(3) no
O1 Cu1 N4 C19 -2.7(4) no
N1 Cu1 N4 C7 70.6(4) no
N1 Cu1 N4 C19 -109.3(4) no
N3 Cu1 N4 C7 9.4(3) no
N3 Cu1 N4 C19 -170.5(4) no
Cu1 O1 C13 C14 1.3(7) no
Cu1 O1 C13 C18 -179.9(3) no
Cu1 N1 C1 N2 4.9(6) no
Cu1 N1 C1 C2 -173.4(3) no
C5 N1 C1 N2 -179.4(5) no
C5 N1 C1 C2 2.4(6) no
Cu1 N1 C5 C4 174.7(4) no
C1 N1 C5 C4 -1.4(7) no
Cu1 N3 C7 N4 10.8(3) no
Cu1 N3 C7 C8 -167.5(5) no
C11 N3 C7 N4 -177.9(5) no
C11 N3 C7 C8 3.8(8) no
C7 N3 C11 C10 -2.4(9) no
Cu1 N4 C7 N3 -17.2(5) no
Cu1 N4 C7 C8 161.1(4) no
C19 N4 C7 N3 162.7(4) no
C19 N4 C7 C8 -19.0(7) no
Cu1 N4 C19 C14 1.3(7) no
C7 N4 C19 C14 -178.6(5) no
N1 C1 C2 C3 -1.3(7) no
N2 C1 C2 C3 -179.5(5) no
C1 C2 C3 C4 -0.8(7) no
C1 C2 C3 C6 179.6(4) no
C2 C3 C4 C5 1.8(7) no
C6 C3 C4 C5 -178.6(4) no
C3 C4 C5 N1 -0.7(7) no
N3 C7 C8 C9 -2.2(8) no
N4 C7 C8 C9 179.8(5) no
C7 C8 C9 C10 -1.1(7) no
C7 C8 C9 C12 177.9(5) no
C8 C9 C10 C11 2.4(8) no
C12 C9 C10 C11 -176.6(5) no
C9 C10 C11 N3 -0.7(9) no
O1 C13 C14 C15 178.6(5) no
O1 C13 C14 C19 -3.8(8) no
C18 C13 C14 C15 -0.3(7) no
C18 C13 C14 C19 177.3(5) no
O1 C13 C18 C17 -179.9(5) no
C14 C13 C18 C17 -1.0(8) no
C13 C14 C15 C16 0.6(8) no
C19 C14 C15 C16 -177.2(5) no
C13 C14 C19 N4 2.4(9) no
C15 C14 C19 N4 -179.9(5) no
C14 C15 C16 C17 0.3(9) no
C15 C16 C17 C18 -1.6(9) no
C16 C17 C18 C13 2.0(8) no
